data_1543996
loop_
_publ_author_name
'Martin Vavra'
'Ivan Potocnak'
'Michal Dusek'

_publ_section_title
;
 Low-dimensional compounds containing cyanido groups. XXIV. Crystal
 structure, spectroscopic and thermal properties of two Cu(II)
 tetracyanidoplatinate complexes with tetradentate N-donor ligands
;
_journal_name_full 'Inorganica Chimica Acta'
_journal_page_first 441
_journal_page_last 448
_journal_paper_doi 10.1016/j.ica.2013.09.016
_journal_volume 409B
_journal_year 2014
_chemical_formula_moiety 'C28 H66 Cu3 N16 Pt, (C4 N4 Pt)2, (H2O)13'
_chemical_formula_sum 'C36 H92 Cu3 N24 O13 Pt3'
_chemical_formula_weight 1845.23
_space_group_IT_number 14
_symmetry_cell_setting monoclinic
_symmetry_space_group_name_Hall '-P 2ybc'
_symmetry_space_group_name_H-M 'P 1 21/c 1'
_atom_sites_solution_hydrogens geom
_atom_sites_solution_primary direct
_atom_sites_solution_secondary difmap
_cell_angle_alpha 90.00
_cell_angle_beta 90.6770(10)
_cell_angle_gamma 90.00
_cell_formula_units_Z 4
_cell_length_a 18.3173(2)
_cell_length_b 16.6679(2)
_cell_length_c 20.9465(2)
_cell_measurement_reflns_used 66257
_cell_measurement_temperature 120
_cell_measurement_theta_max 26.4998
_cell_measurement_theta_min 2.8450
_cell_volume 6394.75(12)
_computing_cell_refinement 'Crysalis CCD and RED (Oxford Diffraction, 2004)'
_computing_data_collection 'Crysalis CCD and RED (Oxford Diffraction, 2004)'
_computing_data_reduction 'Crysalis CCD and RED (Oxford Diffraction, 2004)'
_computing_molecular_graphics 'DIAMOND 2.1e (Brandenburg, 2000)'
_computing_publication_material 'SHELXL-97 (Sheldrick, 1997)'
_computing_structure_refinement 'SHELXL-97 (Sheldrick, 1997)'
_computing_structure_solution 'SHELXS-97 (Sheldrick, 1997)'
_diffrn_ambient_temperature 120
_diffrn_detector_area_resol_mean 10.3784
_diffrn_measured_fraction_theta_full 0.997
_diffrn_measured_fraction_theta_max 0.997
_diffrn_measurement_device 'four-cycle diffractometer'
_diffrn_measurement_device_type 'Goniometer Xcalibur, detector: Atlas (Gemini ultra Cu)'
_diffrn_measurement_method 'Rotation method data acquisition using \w scans'
_diffrn_radiation_monochromator graphite
_diffrn_radiation_source 'X-ray tube'
_diffrn_radiation_type 'Mo K\a'
_diffrn_radiation_wavelength 0.71073
_diffrn_reflns_av_R_equivalents 0.0000
_diffrn_reflns_av_sigmaI/netI 0.0022
_diffrn_reflns_limit_h_max 22
_diffrn_reflns_limit_h_min -22
_diffrn_reflns_limit_k_max 20
_diffrn_reflns_limit_k_min 0
_diffrn_reflns_limit_l_max 25
_diffrn_reflns_limit_l_min 0
_diffrn_reflns_number 12536
_diffrn_reflns_theta_full 26.00
_diffrn_reflns_theta_max 26.00
_diffrn_reflns_theta_min 2.85
_exptl_absorpt_coefficient_mu 7.588
_exptl_absorpt_correction_T_max 0.319
_exptl_absorpt_correction_T_min 0.176
_exptl_absorpt_correction_type analytical
_exptl_absorpt_process_details
;
CrysAlisPro, Oxford Diffraction Ltd.,
Version 1.171.33.48 (release 15-09-2009 CrysAlis171 .NET)
Analytical numeric absorption correction using a multifaceted crystal
model based on expressions derived by R.C. Clark & J.S. Reid.
;
_exptl_crystal_colour violet
_exptl_crystal_density_diffrn 1.917
_exptl_crystal_density_method 'not measured'
_exptl_crystal_description prism
_exptl_crystal_F_000 3604
_exptl_crystal_size_max 0.2952
_exptl_crystal_size_mid 0.2263
_exptl_crystal_size_min 0.2173
_refine_diff_density_max 0.157
_refine_diff_density_min -0.153
_refine_diff_density_rms 0.010
_refine_ls_extinction_method none
_refine_ls_goodness_of_fit_ref 0.879
_refine_ls_hydrogen_treatment mixed
_refine_ls_matrix_type full
_refine_ls_number_parameters 712
_refine_ls_number_reflns 12536
_refine_ls_number_restraints 0
_refine_ls_restrained_S_all 0.879
_refine_ls_R_factor_all 0.0022
_refine_ls_R_factor_gt 0.0017
_refine_ls_shift/su_max 0.024
_refine_ls_shift/su_mean 0.001
_refine_ls_structure_factor_coef Fsqd
_refine_ls_weighting_details 'calc w=1/[\s^2^(Fo^2^)+(0.0023P)^2^+0.0000P] where P=(Fo^2^+2Fc^2^)/3'
_refine_ls_weighting_scheme calc
_refine_ls_wR_factor_gt 0.0034
_refine_ls_wR_factor_ref 0.0034
_reflns_number_gt 11809
_reflns_number_total 12536
_reflns_threshold_expression >2sigma(I)
_cod_data_source_file ICA-2014-409B-441-448-2.cif
_cod_data_source_block cu-bapen
_cod_depositor_comments
;
The following automatic conversions were performed:

'_journal_paper_doi' value
'http://dx.doi.org/10.1016/j.ica.2013.09.016' was changed to
'10.1016/j.ica.2013.09.016'.

Automatic conversion script
Id: cif_fix_values 6433 2018-09-21 13:16:33Z andrius 
;
_cod_database_code 1543996

loop_
_symmetry_equiv_pos_as_xyz
'x, y, z'
'-x, y+1/2, -z+1/2'
'-x, -y, -z'
'x, -y-1/2, z-1/2'

loop_
_atom_site_label
_atom_site_type_symbol
_atom_site_fract_x
_atom_site_fract_y
_atom_site_fract_z
_atom_site_U_iso_or_equiv
_atom_site_adp_type
_atom_site_occupancy
_atom_site_symmetry_multiplicity
_atom_site_calc_flag
_atom_site_refinement_flags
_atom_site_disorder_assembly
_atom_site_disorder_group
Pt1 Pt 0.625546(0) 0.115675(0) 0.244760(0) 0.01398(0) Uani 1 1 d . . .
C1 C 0.683084(9) 0.050436(9) 0.307951(8) 0.01802(4) Uani 1 1 d . . .
N1 N 0.714067(8) 0.012416(9) 0.344958(7) 0.02376(3) Uani 1 1 d . . .
C2 C 0.557380(8) 0.151408(10) 0.312514(7) 0.01755(3) Uani 1 1 d . . .
N2 N 0.514089(8) 0.168848(9) 0.349094(7) 0.02614(4) Uani 1 1 d . . .
C3 C 0.566411(8) 0.177526(9) 0.181672(7) 0.01687(3) Uani 1 1 d . . .
N3 N 0.530641(8) 0.212044(9) 0.145325(7) 0.02354(3) Uani 1 1 d . . .
C4 C 0.686718(9) 0.077248(10) 0.173180(8) 0.01903(4) Uani 1 1 d . . .
N4 N 0.719530(8) 0.056143(10) 0.129913(7) 0.02828(4) Uani 1 1 d . . .
Pt2 Pt 0.750192(0) 0.258672(0) 0.250186(0) 0.00999(0) Uani 1 1 d . . .
C5 C 0.776031(8) 0.230894(9) 0.339979(7) 0.01442(3) Uani 1 1 d . . .
N5 N 0.790357(8) 0.214605(9) 0.391747(7) 0.02209(3) Uani 1 1 d . . .
C6 C 0.663155(8) 0.318293(9) 0.280049(7) 0.01419(3) Uani 1 1 d . . .
N6 N 0.612111(7) 0.352294(8) 0.296400(6) 0.01937(3) Uani 1 1 d . . .
C7 C 0.724621(8) 0.285624(9) 0.159979(7) 0.01453(3) Uani 1 1 d . . .
N7 N 0.710919(8) 0.300086(9) 0.107825(7) 0.02140(3) Uani 1 1 d . . .
C8 C 0.836633(8) 0.197849(9) 0.220381(7) 0.01339(3) Uani 1 1 d . . .
N8 N 0.886825(7) 0.162815(8) 0.203851(6) 0.01842(3) Uani 1 1 d . . .
Pt3 Pt 0.879285(0) 0.400728(0) 0.242384(0) 0.01500(0) Uani 1 1 d . . .
C9 C 0.935499(8) 0.342264(10) 0.309941(7) 0.01710(3) Uani 1 1 d . . .
N9 N 0.969551(8) 0.310038(9) 0.348643(7) 0.02424(4) Uani 1 1 d . . .
C10 C 0.816863(9) 0.448787(10) 0.308759(8) 0.02003(4) Uani 1 1 d . . .
N10 N 0.782890(9) 0.479290(10) 0.347476(8) 0.02950(4) Uani 1 1 d . . .
C11 C 0.824719(10) 0.462286(10) 0.175525(8) 0.02229(4) Uani 1 1 d . . .
N11 N 0.794975(10) 0.499340(10) 0.137155(8) 0.03455(4) Uani 1 1 d . . .
C12 C 0.948361(9) 0.361510(10) 0.176746(8) 0.01866(4) Uani 1 1 d . . .
N12 N 0.991785(9) 0.343871(10) 0.140338(7) 0.02697(4) Uani 1 1 d . . .
Cu1 Cu 0.511760(1) 0.425555(1) 0.287093(1) 0.01796(0) Uani 1 1 d . . .
N20 N 0.452756(8) 0.348022(9) 0.338625(7) 0.02480(4) Uani 1 1 d . . .
H20A H 0.4783 0.3020 0.3415 0.030 Uiso 1 1 calc R . .
H20B H 0.4496 0.3680 0.3784 0.030 Uiso 1 1 calc R . .
C21 C 0.377537(10) 0.327201(14) 0.316866(11) 0.03572(5) Uani 1 1 d . . .
H21A H 0.3478 0.3753 0.3158 0.043 Uiso 1 1 calc R . .
H21B H 0.3560 0.2901 0.3469 0.043 Uiso 1 1 calc R . .
C22 C 0.377899(11) 0.289834(13) 0.251804(11) 0.03752(5) Uani 1 1 d . . .
H22A H 0.3296 0.2686 0.2425 0.045 Uiso 1 1 calc R . .
H22B H 0.4117 0.2451 0.2523 0.045 Uiso 1 1 calc R . .
C23 C 0.398806(11) 0.346197(13) 0.199095(10) 0.03514(5) Uani 1 1 d . . .
H23A H 0.3913 0.3195 0.1584 0.042 Uiso 1 1 calc R . .
H23B H 0.3669 0.3926 0.2001 0.042 Uiso 1 1 calc R . .
N24 N 0.475596(9) 0.373550(9) 0.203754(7) 0.02611(4) Uani 1 1 d . . .
H24 H 0.5034 0.3288 0.1986 0.031 Uiso 1 1 calc R . .
C25 C 0.494351(12) 0.427455(13) 0.150487(9) 0.03487(5) Uani 1 1 d . . .
H25A H 0.4567 0.4679 0.1450 0.042 Uiso 1 1 calc R . .
H25B H 0.4976 0.3970 0.1112 0.042 Uiso 1 1 calc R . .
C26 C 0.566580(12) 0.466974(12) 0.165355(9) 0.03154(5) Uani 1 1 d . . .
H26A H 0.6053 0.4273 0.1658 0.038 Uiso 1 1 calc R . .
H26B H 0.5775 0.5068 0.1331 0.038 Uiso 1 1 calc R . .
N27 N 0.561381(9) 0.505355(9) 0.228441(7) 0.02379(3) Uani 1 1 d . . .
H27 H 0.5302 0.5475 0.2238 0.029 Uiso 1 1 calc R . .
C28 C 0.631944(10) 0.538955(12) 0.250584(9) 0.02837(4) Uani 1 1 d . . .
H28A H 0.6499 0.5760 0.2187 0.034 Uiso 1 1 calc R . .
H28B H 0.6672 0.4958 0.2550 0.034 Uiso 1 1 calc R . .
C29 C 0.625893(11) 0.582262(11) 0.313638(10) 0.02854(4) Uani 1 1 d . . .
H29A H 0.5903 0.6250 0.3089 0.034 Uiso 1 1 calc R . .
H29B H 0.6726 0.6069 0.3237 0.034 Uiso 1 1 calc R . .
C30 C 0.604031(10) 0.529972(11) 0.369250(9) 0.02489(4) Uani 1 1 d . . .
H30A H 0.6366 0.4842 0.3720 0.030 Uiso 1 1 calc R . .
H30B H 0.6089 0.5603 0.4086 0.030 Uiso 1 1 calc R . .
N31 N 0.527693(8) 0.501200(9) 0.362225(7) 0.02176(3) Uani 1 1 d . . .
H31A H 0.4980 0.5439 0.3574 0.026 Uiso 1 1 calc R . .
H31B H 0.5149 0.4758 0.3983 0.026 Uiso 1 1 calc R . .
Cu2 Cu 0.750459(1) 0.207461(1) 0.499426(1) 0.01550(0) Uani 1 1 d . . .
N40 N 0.738061(8) 0.088119(9) 0.484442(7) 0.02332(3) Uani 1 1 d . . .
H40A H 0.7403 0.0793 0.4421 0.028 Uiso 1 1 calc R . .
H40B H 0.7766 0.0630 0.5025 0.028 Uiso 1 1 calc R . .
C41 C 0.670670(11) 0.049285(11) 0.508190(9) 0.02754(4) Uani 1 1 d . . .
H41A H 0.6692 0.0542 0.5543 0.033 Uiso 1 1 calc R . .
H41B H 0.6717 -0.0074 0.4977 0.033 Uiso 1 1 calc R . .
C42 C 0.602751(10) 0.086694(12) 0.479389(9) 0.02891(5) Uani 1 1 d . . .
H42C H 0.5609 0.0553 0.4924 0.035 Uiso 1 1 calc R . .
H42D H 0.6057 0.0831 0.4333 0.035 Uiso 1 1 calc R . .
C43 C 0.589593(10) 0.173281(12) 0.497224(9) 0.02761(4) Uani 1 1 d . . .
H42A H 0.5417 0.1894 0.4817 0.033 Uiso 1 1 calc R . .
H42B H 0.5899 0.1782 0.5434 0.033 Uiso 1 1 calc R . .
N44 N 0.644708(8) 0.227365(9) 0.470873(7) 0.02089(3) Uani 1 1 d . . .
H44 H 0.6429 0.2220 0.4276 0.025 Uiso 1 1 calc R . .
C45 C 0.627630(10) 0.312710(12) 0.485840(10) 0.03010(5) Uani 1 1 d . . .
H45A H 0.6147 0.3178 0.5304 0.036 Uiso 1 1 calc R . .
H45B H 0.5865 0.3306 0.4600 0.036 Uiso 1 1 calc R . .
C46 C 0.693813(10) 0.363762(12) 0.472132(9) 0.02771(4) Uani 1 1 d . . .
H46A H 0.7037 0.3636 0.4267 0.033 Uiso 1 1 calc R . .
H46B H 0.6853 0.4187 0.4855 0.033 Uiso 1 1 calc R . .
N47 N 0.756087(7) 0.329841(9) 0.507713(7) 0.02011(3) Uani 1 1 d . . .
H47 H 0.7486 0.3413 0.5496 0.024 Uiso 1 1 calc R . .
C48 C 0.824595(11) 0.369961(11) 0.490178(9) 0.02544(4) Uani 1 1 d . . .
H48A H 0.8203 0.4270 0.4987 0.031 Uiso 1 1 calc R . .
H48B H 0.8323 0.3633 0.4448 0.031 Uiso 1 1 calc R . .
C49 C 0.890039(10) 0.337199(12) 0.526405(9) 0.02631(4) Uani 1 1 d . . .
H49A H 0.8804 0.3402 0.5718 0.032 Uiso 1 1 calc R . .
H49B H 0.9318 0.3711 0.5179 0.032 Uiso 1 1 calc R . .
C50 C 0.909410(10) 0.251497(12) 0.509824(9) 0.02571(4) Uani 1 1 d . . .
H50A H 0.9135 0.2465 0.4639 0.031 Uiso 1 1 calc R . .
H50B H 0.9565 0.2383 0.5288 0.031 Uiso 1 1 calc R . .
N51 N 0.854097(8) 0.194351(9) 0.532872(7) 0.02280(3) Uani 1 1 d . . .
H51A H 0.8531 0.1977 0.5757 0.027 Uiso 1 1 calc R . .
H51B H 0.8691 0.1445 0.5230 0.027 Uiso 1 1 calc R . .
Cu3 Cu 0.985171(1) 0.086157(1) 0.212822(1) 0.01891(0) Uani 1 1 d . . .
N60 N 0.971217(8) 0.010462(9) 0.137844(7) 0.02231(3) Uani 1 1 d . . .
H60A H 0.9854 0.0355 0.1020 0.027 Uiso 1 1 calc R . .
H60B H 1.0003 -0.0326 0.1436 0.027 Uiso 1 1 calc R . .
C61 C 0.894674(10) -0.017356(11) 0.129121(9) 0.02505(4) Uani 1 1 d . . .
H61A H 0.8906 -0.0478 0.0898 0.030 Uiso 1 1 calc R . .
H61B H 0.8627 0.0288 0.1254 0.030 Uiso 1 1 calc R . .
C62 C 0.870293(11) -0.069105(11) 0.184284(9) 0.02760(4) Uani 1 1 d . . .
H62A H 0.9052 -0.1124 0.1900 0.033 Uiso 1 1 calc R . .
H62B H 0.8236 -0.0930 0.1732 0.033 Uiso 1 1 calc R . .
C63 C 0.862760(10) -0.025153(12) 0.247153(9) 0.02697(4) Uani 1 1 d . . .
H63A H 0.8281 0.0184 0.2418 0.032 Uiso 1 1 calc R . .
H63B H 0.8435 -0.0618 0.2788 0.032 Uiso 1 1 calc R . .
N64 N 0.932943(9) 0.007833(9) 0.270878(7) 0.02430(3) Uani 1 1 d . . .
H64 H 0.9635 -0.0346 0.2768 0.029 Uiso 1 1 calc R . .
C65 C 0.925559(12) 0.047257(12) 0.333736(9) 0.03089(5) Uani 1 1 d . . .
H65A H 0.9137 0.0078 0.3660 0.037 Uiso 1 1 calc R . .
H65B H 0.8867 0.0868 0.3320 0.037 Uiso 1 1 calc R . .
C66 C 0.996802(13) 0.087094(14) 0.349931(9) 0.03642(5) Uani 1 1 d . . .
H66A H 0.9916 0.1194 0.3881 0.044 Uiso 1 1 calc R . .
H66B H 1.0338 0.0467 0.3582 0.044 Uiso 1 1 calc R . .
N67 N 1.019383(9) 0.138603(10) 0.296116(7) 0.02752(4) Uani 1 1 d . . .
H67 H 0.9929 0.1846 0.2997 0.033 Uiso 1 1 calc R . .
C68 C 1.096793(11) 0.163176(14) 0.301199(10) 0.03751(5) Uani 1 1 d . . .
H68A H 1.1273 0.1157 0.2993 0.045 Uiso 1 1 calc R . .
H68B H 1.1051 0.1884 0.3424 0.045 Uiso 1 1 calc R . .
C69 C 1.119377(11) 0.220239(14) 0.249651(11) 0.03773(6) Uani 1 1 d . . .
H69A H 1.0861 0.2655 0.2494 0.045 Uiso 1 1 calc R . .
H69B H 1.1677 0.2405 0.2600 0.045 Uiso 1 1 calc R . .
C70 C 1.120590(11) 0.184661(13) 0.184195(11) 0.03572(5) Uani 1 1 d . . .
H70A H 1.1418 0.2229 0.1549 0.043 Uiso 1 1 calc R . .
H70B H 1.1511 0.1371 0.1846 0.043 Uiso 1 1 calc R . .
N71 N 1.046521(8) 0.162954(10) 0.161530(8) 0.02663(4) Uani 1 1 d . . .
H71A H 1.0509 0.1420 0.1221 0.032 Uiso 1 1 calc R . .
H71B H 1.0210 0.2088 0.1573 0.032 Uiso 1 1 calc R . .
O1 O 1.263916(7) 0.130417(8) 0.436998(6) 0.02845(3) Uani 1 1 d . . .
H1A H 1.2455 0.0934 0.4153 0.034 Uiso 1 1 d R . .
H1B H 1.2539 0.1230 0.4752 0.034 Uiso 1 1 d R . .
O2 O 1.109670(13) -0.013659(12) 0.479917(10) 0.06794(6) Uani 1 1 d . . .
H2A H 1.0709 -0.0299 0.4984 0.082 Uiso 1 1 d R . .
H2B H 1.1028 -0.0143 0.4400 0.082 Uiso 1 1 d R . .
O3 O 0.914307(7) -0.139826(9) 0.467535(7) 0.03361(3) Uani 1 1 d . . .
H3A H 0.8730 -0.1421 0.4538 0.040 Uiso 1 1 d R . .
H3B H 0.9425 -0.1465 0.4388 0.040 Uiso 1 1 d R . .
O4 O 0.926176(7) -0.224180(8) 0.048897(6) 0.02725(3) Uani 1 1 d . . .
H4A H 0.8870 -0.2190 0.0653 0.033 Uiso 1 1 d R . .
H4B H 0.9575 -0.2218 0.0767 0.033 Uiso 1 1 d R . .
O5 O 0.788151(8) -0.219054(8) 0.098023(7) 0.03575(4) Uani 1 1 d . . .
H5A H 0.7743 -0.2631 0.0857 0.043 Uiso 1 1 d R . .
H5B H 0.7681 -0.1839 0.0777 0.043 Uiso 1 1 d R . .
O6 O 1.217946(7) 0.090271(8) 0.055967(6) 0.02677(3) Uani 1 1 d . . .
H6A H 1.2213 0.0578 0.0860 0.032 Uiso 1 1 d R . .
H6B H 1.2396 0.1313 0.0652 0.032 Uiso 1 1 d R . .
O7 O 0.716866(8) 0.728769(9) 0.404117(8) 0.03623(4) Uani 1 1 d . . .
H7A H 0.6754 0.7246 0.4180 0.043 Uiso 1 1 d R . .
H7B H 0.7329 0.7737 0.4137 0.043 Uiso 1 1 d R . .
O8 O 0.576035(7) 0.721856(9) 0.455376(7) 0.03056(3) Uani 1 1 d . . .
H8A H 0.5424 0.7251 0.4303 0.037 Uiso 1 1 d R . .
H8B H 0.5792 0.7630 0.4758 0.037 Uiso 1 1 d R . .
O9 O 0.587625(8) 0.656176(11) 0.044680(7) 0.04585(4) Uani 1 1 d . . .
H9A H 0.5638 0.6627 0.0772 0.055 Uiso 1 1 d R . .
H9B H 0.6294 0.6461 0.0538 0.055 Uiso 1 1 d R . .
O10 O 0.288409(7) 0.417351(8) 0.444532(6) 0.03052(3) Uani 1 1 d . . .
H10A H 0.2826 0.4568 0.4221 0.037 Uiso 1 1 d R . .
H10B H 0.2655 0.4232 0.4771 0.037 Uiso 1 1 d R . .
O11 O 0.230967(8) 0.383527(8) 0.068642(7) 0.03178(3) Uani 1 1 d . . .
H11A H 0.2494 0.4250 0.0816 0.038 Uiso 1 1 d R . .
H11B H 0.2112 0.3553 0.1029 0.038 Uiso 1 1 d R . .
O12 O 0.438407(8) 0.414247(10) 0.467514(7) 0.03728(4) Uani 1 1 d . . .
H12A H 0.3960 0.4298 0.4625 0.045 Uiso 1 1 d R . .
H12B H 0.4385 0.3776 0.4934 0.045 Uiso 1 1 d R . .
O13 O 1.068589(7) 0.091977(9) 0.034343(7) 0.03244(3) Uani 1 1 d . . .
H13A H 1.1114 0.0785 0.0374 0.039 Uiso 1 1 d R . .
H13B H 1.0641 0.1274 0.0074 0.039 Uiso 1 1 d R . .

loop_
_atom_site_aniso_label
_atom_site_aniso_U_11
_atom_site_aniso_U_22
_atom_site_aniso_U_33
_atom_site_aniso_U_23
_atom_site_aniso_U_13
_atom_site_aniso_U_12
Pt1 0.01389(0) 0.01330(0) 0.01474(0) -0.00193(0) 0.00010(0) -0.00114(0)
C1 0.01805(7) 0.01585(7) 0.02024(7) -0.00310(6) 0.00353(6) -0.00359(6)
N1 0.02534(7) 0.02277(7) 0.02318(7) 0.00097(6) 0.00085(6) 0.00226(6)
C2 0.01918(8) 0.01695(7) 0.01644(7) 0.00315(6) -0.00331(6) -0.00003(6)
N2 0.02688(7) 0.02836(7) 0.02327(7) 0.00307(6) 0.00435(6) 0.00398(6)
C3 0.01454(7) 0.01716(7) 0.01900(7) -0.00479(6) 0.00329(6) -0.00395(6)
N3 0.02031(7) 0.02937(7) 0.02095(7) -0.00151(6) 0.00012(6) 0.00120(6)
C4 0.02023(8) 0.01659(7) 0.02016(8) -0.00136(6) -0.00458(6) 0.00043(6)
N4 0.02885(8) 0.03282(8) 0.02320(7) -0.00624(6) 0.00166(6) 0.00547(6)
Pt2 0.01006(0) 0.01082(0) 0.00910(0) -0.00035(0) 0.00060(0) 0.00120(0)
C5 0.01238(7) 0.01468(7) 0.01626(7) -0.00364(6) 0.00296(6) -0.00003(6)
N5 0.02337(7) 0.02725(7) 0.01567(6) 0.00059(5) 0.00051(5) -0.00111(6)
C6 0.01786(7) 0.01185(7) 0.01284(7) 0.00064(5) -0.00113(6) -0.00099(6)
N6 0.01814(7) 0.01823(7) 0.02176(6) -0.00129(6) 0.00107(5) 0.00329(6)
C7 0.01184(7) 0.01686(7) 0.01492(7) -0.00085(6) 0.00139(6) 0.00172(6)
N7 0.01967(7) 0.02782(7) 0.01668(7) 0.00177(6) -0.00050(5) 0.00156(6)
C8 0.01599(7) 0.01376(7) 0.01038(6) 0.00223(6) -0.00145(5) -0.00117(6)
N8 0.01750(7) 0.01910(6) 0.01871(6) -0.00038(5) 0.00199(5) 0.00388(6)
Pt3 0.01437(0) 0.01343(0) 0.01717(0) -0.00078(0) -0.00099(0) -0.00100(0)
C9 0.01391(7) 0.01837(7) 0.01908(7) -0.00365(6) 0.00312(6) -0.00246(6)
N9 0.01888(7) 0.03035(8) 0.02348(7) 0.00189(6) -0.00059(6) 0.00151(6)
C10 0.01946(8) 0.01713(8) 0.02342(8) 0.00035(6) -0.00315(7) -0.00064(6)
N10 0.03132(8) 0.02720(8) 0.03005(8) -0.00330(7) 0.00331(7) 0.00603(7)
C11 0.02196(8) 0.01769(8) 0.02719(9) 0.00006(7) -0.00083(7) -0.00272(7)
N11 0.03542(9) 0.02914(8) 0.03891(9) 0.01012(7) -0.00765(7) 0.00081(7)
C12 0.02024(8) 0.01670(8) 0.01896(7) 0.00082(6) -0.00358(6) -0.00253(7)
N12 0.02850(8) 0.03031(8) 0.02210(7) -0.00048(6) 0.00096(6) 0.00110(7)
Cu1 0.01699(1) 0.02006(1) 0.01686(1) -0.00147(1) 0.00097(1) 0.00417(1)
N20 0.02079(7) 0.02484(8) 0.02887(7) -0.00274(6) 0.00504(6) -0.00069(6)
C21 0.01976(9) 0.03718(11) 0.05040(12) -0.00984(9) 0.00831(9) -0.00198(8)
C22 0.02444(10) 0.03388(11) 0.05412(13) -0.01411(9) -0.00472(9) -0.00121(8)
C23 0.02768(10) 0.03653(11) 0.04095(11) -0.01343(9) -0.01113(8) 0.00824(9)
N24 0.02961(8) 0.02512(7) 0.02350(7) -0.00509(6) -0.00459(6) 0.00944(6)
C25 0.04978(12) 0.03784(11) 0.01690(9) -0.00221(8) -0.00389(8) 0.01688(9)
C26 0.04428(11) 0.03042(10) 0.02016(8) 0.00366(8) 0.00958(8) 0.01089(9)
N27 0.02612(7) 0.02405(7) 0.02125(7) 0.00391(6) 0.00290(6) 0.00899(6)
C28 0.02389(9) 0.02657(9) 0.03483(10) 0.00869(8) 0.00834(8) 0.00252(7)
C29 0.02658(9) 0.01953(8) 0.03958(11) 0.00064(8) 0.00357(8) 0.00224(7)
C30 0.02610(9) 0.02389(8) 0.02463(9) -0.00429(7) -0.00179(7) 0.00236(8)
N31 0.02426(7) 0.01985(7) 0.02126(7) -0.00096(6) 0.00347(6) 0.00500(6)
Cu2 0.01207(1) 0.02051(1) 0.01388(1) 0.00047(1) -0.00094(1) 0.00047(1)
N40 0.02033(7) 0.02607(8) 0.02351(7) 0.00003(6) -0.00156(6) 0.00079(6)
C41 0.03076(10) 0.02751(9) 0.02429(9) 0.00159(7) -0.00227(8) -0.00538(8)
C42 0.02124(9) 0.04028(11) 0.02525(9) -0.00453(8) 0.00153(7) -0.00959(8)
C43 0.01559(8) 0.04082(11) 0.02640(9) -0.00647(8) -0.00050(7) -0.00069(8)
N44 0.01705(7) 0.03139(8) 0.01419(6) -0.00038(6) -0.00090(5) 0.00285(6)
C45 0.02202(9) 0.03724(11) 0.03098(10) -0.00263(8) -0.00165(7) 0.00901(8)
C46 0.03121(10) 0.02542(9) 0.02642(9) 0.00326(7) -0.00288(7) 0.00700(8)
N47 0.02044(7) 0.02245(7) 0.01746(6) -0.00049(6) 0.00058(6) 0.00159(6)
C48 0.03104(9) 0.02082(8) 0.02443(8) 0.00362(7) -0.00101(7) -0.00347(7)
C49 0.02321(9) 0.03164(9) 0.02404(8) -0.00039(8) -0.00134(7) -0.00728(7)
C50 0.01665(8) 0.03578(10) 0.02464(9) 0.00304(8) -0.00215(7) -0.00222(8)
N51 0.02006(7) 0.02713(7) 0.02116(7) 0.00281(6) -0.00235(6) 0.00119(6)
Cu3 0.01924(1) 0.01959(1) 0.01789(1) -0.00247(1) -0.00018(1) 0.00546(1)
N60 0.02514(7) 0.01946(7) 0.02238(7) 0.00114(6) 0.00309(6) 0.00458(6)
C61 0.02367(9) 0.02579(9) 0.02568(9) -0.00320(7) -0.00032(7) -0.00025(7)
C62 0.02458(9) 0.01922(8) 0.03906(11) 0.00118(8) 0.00312(8) -0.00232(7)
C63 0.02369(9) 0.02575(9) 0.03164(10) 0.00521(8) 0.00677(8) 0.00170(8)
N64 0.02887(8) 0.02301(7) 0.02103(7) 0.00443(6) 0.00115(6) 0.00482(6)
C65 0.03936(11) 0.03308(10) 0.02036(8) 0.00174(8) 0.00566(8) 0.01110(9)
C66 0.05171(13) 0.03805(11) 0.01934(9) -0.00255(8) -0.00679(9) 0.01052(10)
N67 0.02679(8) 0.02993(8) 0.02567(7) -0.00555(6) -0.00733(6) 0.00716(7)
C68 0.03149(10) 0.03935(11) 0.04138(11) -0.01274(9) -0.01303(9) 0.00624(9)
C69 0.02221(10) 0.03698(11) 0.05386(13) -0.01355(10) -0.00538(9) -0.00113(8)
C70 0.02271(9) 0.02945(10) 0.05522(13) -0.01283(9) 0.00914(9) -0.00030(8)
N71 0.02415(8) 0.02426(8) 0.03164(8) -0.00459(7) 0.00639(6) -0.00006(6)
O1 0.02983(7) 0.02638(7) 0.02909(7) -0.00286(5) -0.00200(6) -0.00425(6)
O2 0.09285(15) 0.05803(11) 0.05252(11) 0.00159(9) -0.01658(10) 0.01363(11)
O3 0.02533(7) 0.04227(8) 0.03346(7) 0.00187(6) 0.01063(6) 0.00972(6)
O4 0.01656(6) 0.04148(8) 0.02367(6) -0.00188(6) -0.00059(5) -0.00079(5)
O5 0.03540(8) 0.02624(7) 0.04566(8) -0.00273(6) 0.00244(7) -0.00261(6)
O6 0.02939(7) 0.02396(6) 0.02696(6) 0.00425(5) 0.00015(5) -0.00379(5)
O7 0.02748(7) 0.02896(7) 0.05235(9) -0.00512(7) 0.00400(7) -0.00024(6)
O8 0.02459(7) 0.04055(8) 0.02637(7) -0.00307(6) -0.00663(6) 0.00396(6)
O9 0.02437(7) 0.07875(12) 0.03460(7) 0.01629(8) 0.00823(6) 0.01460(8)
O10 0.03720(8) 0.02684(7) 0.02770(7) 0.00749(6) 0.00837(6) 0.00432(6)
O11 0.03748(8) 0.02344(6) 0.03448(7) -0.00136(6) 0.00217(6) -0.00546(6)
O12 0.03524(8) 0.04738(9) 0.02934(7) 0.00809(7) 0.00637(6) 0.00252(7)
O13 0.02357(7) 0.04459(8) 0.02921(7) 0.00652(6) 0.00245(6) 0.00155(6)

loop_
_atom_type_symbol
_atom_type_description
_atom_type_scat_dispersion_real
_atom_type_scat_dispersion_imag
_atom_type_scat_source
C C 0.0033 0.0016 'International Tables Vol C Tables 4.2.6.8 and 6.1.1.4'
H H 0.0000 0.0000 'International Tables Vol C Tables 4.2.6.8 and 6.1.1.4'
Cu Cu 0.3201 1.2651 'International Tables Vol C Tables 4.2.6.8 and 6.1.1.4'
N N 0.0061 0.0033 'International Tables Vol C Tables 4.2.6.8 and 6.1.1.4'
O O 0.0106 0.0060 'International Tables Vol C Tables 4.2.6.8 and 6.1.1.4'
Pt Pt -1.7033 8.3905 'International Tables Vol C Tables 4.2.6.8 and 6.1.1.4'

loop_
_geom_angle_atom_site_label_1
_geom_angle_atom_site_label_2
_geom_angle_atom_site_label_3
_geom_angle
_geom_angle_site_symmetry_1
_geom_angle_site_symmetry_3
C3 Pt1 C4 88.469(6) . .
C3 Pt1 C2 88.701(6) . .
C4 Pt1 C2 175.485(6) . .
C3 Pt1 C1 178.230(6) . .
C4 Pt1 C1 91.525(7) . .
C2 Pt1 C1 91.195(6) . .
C3 Pt1 Pt2 91.127(4) . .
C4 Pt1 Pt2 82.118(5) . .
C2 Pt1 Pt2 101.456(5) . .
C1 Pt1 Pt2 90.625(5) . .
N1 C1 Pt1 177.923(15) . .
N2 C2 Pt1 174.827(15) . .
N3 C3 Pt1 178.231(15) . .
N4 C4 Pt1 176.828(15) . .
C6 Pt2 C8 179.342(6) . .
C6 Pt2 C5 90.091(6) . .
C8 Pt2 C5 89.814(6) . .
C6 Pt2 C7 90.302(6) . .
C8 Pt2 C7 89.790(6) . .
C5 Pt2 C7 179.523(6) . .
C6 Pt2 Pt1 79.321(4) . .
C8 Pt2 Pt1 100.030(4) . .
C5 Pt2 Pt1 91.217(4) . .
C7 Pt2 Pt1 88.590(5) . .
C6 Pt2 Pt3 103.374(4) . .
C8 Pt2 Pt3 77.281(4) . .
C5 Pt2 Pt3 92.890(4) . .
C7 Pt2 Pt3 87.281(4) . .
Pt1 Pt2 Pt3 175.1 . .
N5 C5 Pt2 179.433(15) . .
C5 N5 Cu2 147.024(13) . .
N6 C6 Pt2 178.782(14) . .
C6 N6 Cu1 157.469(13) . .
N7 C7 Pt2 178.706(15) . .
C7 N7 Cu2 146.014(13) . 4_565
N8 C8 Pt2 179.245(14) . .
C8 N8 Cu3 157.347(12) . .
C10 Pt3 C12 174.471(7) . .
C10 Pt3 C9 89.831(7) . .
C12 Pt3 C9 90.146(6) . .
C10 Pt3 C11 89.780(7) . .
C12 Pt3 C11 90.075(7) . .
C9 Pt3 C11 178.236(7) . .
C10 Pt3 Pt2 80.674(5) . .
C12 Pt3 Pt2 104.853(5) . .
C9 Pt3 Pt2 88.789(5) . .
C11 Pt3 Pt2 92.846(5) . .
N9 C9 Pt3 178.041(15) . .
N10 C10 Pt3 177.001(16) . .
N11 C11 Pt3 177.965(17) . .
N12 C12 Pt3 174.509(15) . .
N20 Cu1 N27 173.529(6) . .
N20 Cu1 N31 93.224(6) . .
N27 Cu1 N31 90.052(6) . .
N20 Cu1 N24 90.862(6) . .
N27 Cu1 N24 84.514(6) . .
N31 Cu1 N24 164.078(6) . .
N20 Cu1 N6 92.827(6) . .
N27 Cu1 N6 92.144(6) . .
N31 Cu1 N6 99.343(6) . .
N24 Cu1 N6 95.813(6) . .
C21 N20 Cu1 119.217(13) . .
C21 N20 H20A 107.5 . .
Cu1 N20 H20A 107.5 . .
C21 N20 H20B 107.5 . .
Cu1 N20 H20B 107.5 . .
H20A N20 H20B 107.0 . .
N20 C21 C22 111.203(16) . .
N20 C21 H21A 109.4 . .
C22 C21 H21A 109.4 . .
N20 C21 H21B 109.4 . .
C22 C21 H21B 109.4 . .
H21A C21 H21B 108.0 . .
C21 C22 C23 114.346(18) . .
C21 C22 H22A 108.7 . .
C23 C22 H22A 108.7 . .
C21 C22 H22B 108.7 . .
C23 C22 H22B 108.7 . .
H22A C22 H22B 107.6 . .
N24 C23 C22 113.215(16) . .
N24 C23 H23A 108.9 . .
C22 C23 H23A 108.9 . .
N24 C23 H23B 108.9 . .
C22 C23 H23B 108.9 . .
H23A C23 H23B 107.7 . .
C25 N24 C23 111.527(16) . .
C25 N24 Cu1 108.073(12) . .
C23 N24 Cu1 118.883(12) . .
C25 N24 H24 105.8 . .
C23 N24 H24 105.8 . .
Cu1 N24 H24 105.8 . .
N24 C25 C26 108.746(15) . .
N24 C25 H25A 109.9 . .
C26 C25 H25A 109.9 . .
N24 C25 H25B 109.9 . .
C26 C25 H25B 109.9 . .
H25A C25 H25B 108.3 . .
N27 C26 C25 108.025(15) . .
N27 C26 H26A 110.1 . .
C25 C26 H26A 110.1 . .
N27 C26 H26B 110.1 . .
C25 C26 H26B 110.1 . .
H26A C26 H26B 108.4 . .
C26 N27 C28 112.374(15) . .
C26 N27 Cu1 106.996(12) . .
C28 N27 Cu1 116.992(11) . .
C26 N27 H27 106.6 . .
C28 N27 H27 106.6 . .
Cu1 N27 H27 106.6 . .
N27 C28 C29 112.489(15) . .
N27 C28 H28A 109.1 . .
C29 C28 H28A 109.1 . .
N27 C28 H28B 109.1 . .
C29 C28 H28B 109.1 . .
H28A C28 H28B 107.8 . .
C28 C29 C30 114.891(15) . .
C28 C29 H29A 108.5 . .
C30 C29 H29A 108.5 . .
C28 C29 H29B 108.5 . .
C30 C29 H29B 108.5 . .
H29A C29 H29B 107.5 . .
N31 C30 C29 111.566(15) . .
N31 C30 H30A 109.3 . .
C29 C30 H30A 109.3 . .
N31 C30 H30B 109.3 . .
C29 C30 H30B 109.3 . .
H30A C30 H30B 108.0 . .
C30 N31 Cu1 113.786(11) . .
C30 N31 H31A 108.8 . .
Cu1 N31 H31A 108.8 . .
C30 N31 H31B 108.8 . .
Cu1 N31 H31B 108.8 . .
H31A N31 H31B 107.7 . .
N40 Cu2 N51 92.894(6) . .
N40 Cu2 N44 90.568(6) . .
N51 Cu2 N44 175.596(6) . .
N40 Cu2 N47 174.616(6) . .
N51 Cu2 N47 91.836(6) . .
N44 Cu2 N47 84.834(6) . .
N40 Cu2 N5 86.415(6) . .
N51 Cu2 N5 92.068(6) . .
N44 Cu2 N5 90.865(5) . .
N47 Cu2 N5 90.846(5) . .
N40 Cu2 N7 93.480(6) . 4_566
N51 Cu2 N7 87.659(5) . 4_566
N44 Cu2 N7 89.415(5) . 4_566
N47 Cu2 N7 89.281(5) . 4_566
N5 Cu2 N7 179.702(5) . 4_566
C41 N40 Cu2 117.916(11) . .
C41 N40 H40A 107.8 . .
Cu2 N40 H40A 107.8 . .
C41 N40 H40B 107.8 . .
Cu2 N40 H40B 107.8 . .
H40A N40 H40B 107.2 . .
N40 C41 C42 111.729(15) . .
N40 C41 H41A 109.3 . .
C42 C41 H41A 109.3 . .
N40 C41 H41B 109.3 . .
C42 C41 H41B 109.3 . .
H41A C41 H41B 107.9 . .
C41 C42 C43 115.372(16) . .
C41 C42 H42C 108.4 . .
C43 C42 H42C 108.4 . .
C41 C42 H42D 108.4 . .
C43 C42 H42D 108.4 . .
H42C C42 H42D 107.5 . .
N44 C43 C42 112.437(15) . .
N44 C43 H42A 109.1 . .
C42 C43 H42A 109.1 . .
N44 C43 H42B 109.1 . .
C42 C43 H42B 109.1 . .
H42A C43 H42B 107.8 . .
C43 N44 C45 111.125(14) . .
C43 N44 Cu2 116.337(11) . .
C45 N44 Cu2 107.058(11) . .
C43 N44 H44 107.3 . .
C45 N44 H44 107.3 . .
Cu2 N44 H44 107.3 . .
N44 C45 C46 109.057(15) . .
N44 C45 H45A 109.9 . .
C46 C45 H45A 109.9 . .
N44 C45 H45B 109.9 . .
C46 C45 H45B 109.9 . .
H45A C45 H45B 108.3 . .
N47 C46 C45 107.867(15) . .
N47 C46 H46A 110.1 . .
C45 C46 H46A 110.1 . .
N47 C46 H46B 110.1 . .
C45 C46 H46B 110.1 . .
H46A C46 H46B 108.4 . .
C46 N47 C48 110.963(14) . .
C46 N47 Cu2 107.590(11) . .
C48 N47 Cu2 118.233(11) . .
C46 N47 H47 106.5 . .
C48 N47 H47 106.5 . .
Cu2 N47 H47 106.5 . .
N47 C48 C49 112.550(15) . .
N47 C48 H48A 109.1 . .
C49 C48 H48A 109.1 . .
N47 C48 H48B 109.1 . .
C49 C48 H48B 109.1 . .
H48A C48 H48B 107.8 . .
C48 C49 C50 114.336(16) . .
C48 C49 H49A 108.7 . .
C50 C49 H49A 108.7 . .
C48 C49 H49B 108.7 . .
C50 C49 H49B 108.7 . .
H49A C49 H49B 107.6 . .
N51 C50 C49 111.740(15) . .
N51 C50 H50A 109.3 . .
C49 C50 H50A 109.3 . .
N51 C50 H50B 109.3 . .
C49 C50 H50B 109.3 . .
H50A C50 H50B 107.9 . .
C50 N51 Cu2 117.449(11) . .
C50 N51 H51A 107.9 . .
Cu2 N51 H51A 107.9 . .
C50 N51 H51B 107.9 . .
Cu2 N51 H51B 107.9 . .
H51A N51 H51B 107.2 . .
N71 Cu3 N60 92.758(6) . .
N71 Cu3 N64 173.803(6) . .
N60 Cu3 N64 90.449(6) . .
N71 Cu3 N67 90.923(7) . .
N60 Cu3 N67 164.117(6) . .
N64 Cu3 N67 84.585(6) . .
N71 Cu3 N8 92.655(6) . .
N60 Cu3 N8 101.434(6) . .
N64 Cu3 N8 91.903(6) . .
N67 Cu3 N8 93.817(6) . .
C61 N60 Cu3 113.540(11) . .
C61 N60 H60A 108.9 . .
Cu3 N60 H60A 108.9 . .
C61 N60 H60B 108.9 . .
Cu3 N60 H60B 108.9 . .
H60A N60 H60B 107.7 . .
N60 C61 C62 111.743(15) . .
N60 C61 H61A 109.3 . .
C62 C61 H61A 109.3 . .
N60 C61 H61B 109.3 . .
C62 C61 H61B 109.3 . .
H61A C61 H61B 107.9 . .
C61 C62 C63 114.762(15) . .
C61 C62 H62A 108.6 . .
C63 C62 H62A 108.6 . .
C61 C62 H62B 108.6 . .
C63 C62 H62B 108.6 . .
H62A C62 H62B 107.6 . .
N64 C63 C62 112.597(15) . .
N64 C63 H63A 109.1 . .
C62 C63 H63A 109.1 . .
N64 C63 H63B 109.1 . .
C62 C63 H63B 109.1 . .
H63A C63 H63B 107.8 . .
C65 N64 C63 112.089(15) . .
C65 N64 Cu3 107.221(12) . .
C63 N64 Cu3 116.840(11) . .
C65 N64 H64 106.7 . .
C63 N64 H64 106.7 . .
Cu3 N64 H64 106.7 . .
N64 C65 C66 108.036(16) . .
N64 C65 H65A 110.1 . .
C66 C65 H65A 110.1 . .
N64 C65 H65B 110.1 . .
C66 C65 H65B 110.1 . .
H65A C65 H65B 108.4 . .
N67 C66 C65 109.567(16) . .
N67 C66 H66A 109.8 . .
C65 C66 H66A 109.8 . .
N67 C66 H66B 109.8 . .
C65 C66 H66B 109.8 . .
H66A C66 H66B 108.2 . .
C68 N67 C66 112.476(16) . .
C68 N67 Cu3 117.658(12) . .
C66 N67 Cu3 108.455(12) . .
C68 N67 H67 105.8 . .
C66 N67 H67 105.8 . .
Cu3 N67 H67 105.8 . .
N67 C68 C69 113.329(17) . .
N67 C68 H68A 108.9 . .
C69 C68 H68A 108.9 . .
N67 C68 H68B 108.9 . .
C69 C68 H68B 108.9 . .
H68A C68 H68B 107.7 . .
C70 C69 C68 114.575(19) . .
C70 C69 H69A 108.6 . .
C68 C69 H69A 108.6 . .
C70 C69 H69B 108.6 . .
C68 C69 H69B 108.6 . .
H69A C69 H69B 107.6 . .
N71 C70 C69 111.627(16) . .
N71 C70 H70A 109.3 . .
C69 C70 H70A 109.3 . .
N71 C70 H70B 109.3 . .
C69 C70 H70B 109.3 . .
H70A C70 H70B 108.0 . .
C70 N71 Cu3 119.913(13) . .
C70 N71 H71A 107.3 . .
Cu3 N71 H71A 107.3 . .
C70 N71 H71B 107.3 . .
Cu3 N71 H71B 107.3 . .
H71A N71 H71B 106.9 . .
H1A O1 H1B 108.8 . .
H2A O2 H2B 109.3 . .
H3A O3 H3B 109.6 . .
H4A O4 H4B 108.2 . .
H5A O5 H5B 110.2 . .
H6A O6 H6B 109.6 . .
H7A O7 H7B 108.5 . .
H8A O8 H8B 109.8 . .
H9A O9 H9B 110.2 . .
H10A O10 H10B 108.9 . .
H11A O11 H11B 109.6 . .
H12A O12 H12B 108.3 . .
H13A O13 H13B 109.8 . .

loop_
_geom_bond_atom_site_label_1
_geom_bond_atom_site_label_2
_geom_bond_distance
_geom_bond_site_symmetry_2
Pt1 C3 1.98710(16) .
Pt1 C4 1.98834(16) .
Pt1 C2 1.99245(16) .
Pt1 C1 2.00307(16) .
Pt1 Pt2 3.3016 .
Pt1 Cu1 4.0955 2_645
C1 N1 1.1464(2) .
C2 N2 1.1466(2) .
C3 N3 1.1525(2) .
C4 N4 1.1486(2) .
Pt2 C6 1.98597(16) .
Pt2 C8 1.98696(15) .
Pt2 C5 1.98871(16) .
Pt2 C7 1.99263(15) .
Pt2 Pt3 3.3517 .
C5 N5 1.1453(2) .
N5 Cu2 2.38212(14) .
C6 N6 1.1490(2) .
N6 Cu1 2.21347(14) .
C7 N7 1.1437(2) .
N7 Cu2 2.39475(14) 4_565
C8 N8 1.1461(2) .
N8 Cu3 2.21474(14) .
Pt3 C10 1.97978(17) .
Pt3 C12 1.98990(17) .
Pt3 C9 1.99447(16) .
Pt3 C11 1.99499(18) .
Pt3 Cu3 4.0672 2_755
C9 N9 1.1501(2) .
C10 N10 1.1469(2) .
C11 N11 1.1463(2) .
C12 N12 1.1468(2) .
Cu1 N20 2.00770(15) .
Cu1 N27 2.03250(15) .
Cu1 N31 2.03487(15) .
Cu1 N24 2.05188(15) .
N20 C21 1.4872(2) .
N20 H20A 0.9000 .
N20 H20B 0.9000 .
C21 C22 1.4985(3) .
C21 H21A 0.9700 .
C21 H21B 0.9700 .
C22 C23 1.5027(3) .
C22 H22A 0.9700 .
C22 H22B 0.9700 .
C23 N24 1.4808(3) .
C23 H23A 0.9700 .
C23 H23B 0.9700 .
N24 C25 1.4762(3) .
N24 H24 0.9100 .
C25 C26 1.5072(3) .
C25 H25A 0.9700 .
C25 H25B 0.9700 .
C26 N27 1.4722(2) .
C26 H26A 0.9700 .
C26 H26B 0.9700 .
N27 C28 1.4783(2) .
N27 H27 0.9100 .
C28 C29 1.5104(3) .
C28 H28A 0.9700 .
C28 H28B 0.9700 .
C29 C30 1.5126(3) .
C29 H29A 0.9700 .
C29 H29B 0.9700 .
C30 N31 1.4839(2) .
C30 H30A 0.9700 .
C30 H30B 0.9700 .
N31 H31A 0.9000 .
N31 H31B 0.9000 .
Cu2 N40 2.02613(16) .
Cu2 N51 2.02755(15) .
Cu2 N44 2.04759(14) .
Cu2 N47 2.04968(16) .
Cu2 N7 2.39475(14) 4_566
N40 C41 1.4848(2) .
N40 H40A 0.9000 .
N40 H40B 0.9000 .
C41 C42 1.5109(3) .
C41 H41A 0.9700 .
C41 H41B 0.9700 .
C42 C43 1.5108(3) .
C42 H42C 0.9700 .
C42 H42D 0.9700 .
C43 N44 1.4662(2) .
C43 H42A 0.9700 .
C43 H42B 0.9700 .
N44 C45 1.4907(2) .
N44 H44 0.9100 .
C45 C46 1.5114(3) .
C45 H45A 0.9700 .
C45 H45B 0.9700 .
C46 N47 1.4684(2) .
C46 H46A 0.9700 .
C46 H46B 0.9700 .
N47 C48 1.4723(2) .
N47 H47 0.9100 .
C48 C49 1.5131(3) .
C48 H48A 0.9700 .
C48 H48B 0.9700 .
C49 C50 1.5133(3) .
C49 H49A 0.9700 .
C49 H49B 0.9700 .
C50 N51 1.4760(2) .
C50 H50A 0.9700 .
C50 H50B 0.9700 .
N51 H51A 0.9000 .
N51 H51B 0.9000 .
Cu3 N71 2.02094(16) .
Cu3 N60 2.02836(15) .
Cu3 N64 2.03123(15) .
Cu3 N67 2.04329(16) .
N60 C61 1.4860(2) .
N60 H60A 0.9000 .
N60 H60B 0.9000 .
C61 C62 1.5135(3) .
C61 H61A 0.9700 .
C61 H61B 0.9700 .
C62 C63 1.5147(3) .
C62 H62A 0.9700 .
C62 H62B 0.9700 .
C63 N64 1.4788(2) .
C63 H63A 0.9700 .
C63 H63B 0.9700 .
N64 C65 1.4791(2) .
N64 H64 0.9100 .
C65 C66 1.4995(3) .
C65 H65A 0.9700 .
C65 H65B 0.9700 .
C66 N67 1.4798(3) .
C66 H66A 0.9700 .
C66 H66B 0.9700 .
N67 C68 1.4786(3) .
N67 H67 0.9100 .
C68 C69 1.5007(3) .
C68 H68A 0.9700 .
C68 H68B 0.9700 .
C69 C70 1.4942(3) .
C69 H69A 0.9700 .
C69 H69B 0.9700 .
C70 N71 1.4771(2) .
C70 H70A 0.9700 .
C70 H70B 0.9700 .
N71 H71A 0.9000 .
N71 H71B 0.9000 .
O1 H1A 0.8354 .
O1 H1B 0.8318 .
O2 H2A 0.8571 .
O2 H2B 0.8442 .
O3 H3A 0.8080 .
O3 H3B 0.8053 .
O4 H4A 0.8042 .
O4 H4B 0.8127 .
O5 H5A 0.8177 .
O5 H5B 0.8096 .
O6 H6A 0.8323 .
O6 H6B 0.8135 .
O7 H7A 0.8198 .
O7 H7B 0.8284 .
O8 H8A 0.8066 .
O8 H8B 0.8099 .
O9 H9A 0.8205 .
O9 H9B 0.8045 .
O10 H10A 0.8142 .
O10 H10B 0.8113 .
O11 H11A 0.8143 .
O11 H11B 0.9349 .
O12 H12A 0.8243 .
O12 H12B 0.8179 .
O13 H13A 0.8174 .
O13 H13B 0.8198 .

loop_
_geom_hbond_atom_site_label_D
_geom_hbond_atom_site_label_H
_geom_hbond_atom_site_label_A
_geom_hbond_distance_DH
_geom_hbond_distance_HA
_geom_hbond_distance_DA
_geom_hbond_angle_DHA
_geom_hbond_site_symmetry_A
N67 H67 N9 0.91 2.37 3.1989(2) 151.3 .
N24 H24 N3 0.91 2.30 3.1290(2) 151.1 .
N51 H51B O2 0.90 2.22 3.0963(3) 165.7 3_756
N31 H31B O12 0.90 2.27 3.1184(2) 156.4 .
N20 H20A N2 0.90 2.32 3.1974(2) 165.1 .
N20 H20B O12 0.90 2.03 2.9314(2) 177.8 .
N71 H71A O13 0.90 2.05 2.9472(2) 175.7 .
N71 H71B N12 0.90 2.34 3.2070(2) 161.7 .
N40 H40A N1 0.90 2.36 3.2080(2) 156.0 .
N40 H40B O2 0.90 2.27 3.1349(3) 162.1 3_756
N47 H47 N4 0.91 2.46 3.2638(2) 147.3 4_566
N27 H27 N2 0.91 2.65 3.4528(2) 146.9 2_655
N60 H60A O13 0.90 2.30 3.1335(2) 154.9 .
N60 H60B N9 0.90 2.69 3.5228(2) 155.1 2_745
O8 H8B O9 0.81 1.98 2.7691(2) 165.1 4_576
O6 H6B O7 0.81 1.92 2.7259(2) 173.1 2_745
O1 H1B O11 0.83 2.01 2.8392(2) 174.5 4_666
O6 H6A N10 0.83 1.91 2.7411(2) 173.0 2_745
O4 H4B N9 0.81 2.11 2.9125(2) 167.6 2_745
O1 H1A N11 0.84 2.05 2.8827(2) 177.1 2_745
O4 H4A O5 0.80 1.94 2.74220(19) 172.2 .
O8 H8A N3 0.81 2.07 2.8630(2) 166.4 2_655
O13 H13B O4 0.82 2.01 2.8123(2) 166.9 3_755
O10 H10A N4 0.81 1.98 2.7927(2) 173.3 2_655
O13 H13A O6 0.82 2.00 2.76792(19) 157.4 .
O11 H11A N1 0.81 2.22 2.9768(2) 155.4 2_655
O10 H10B O6 0.81 1.89 2.68359(19) 165.8 4_466
O3 H3A O11 0.81 2.00 2.7855(2) 163.5 2_645
O5 H5A O1 0.82 1.96 2.7796(2) 174.9 2_745
O3 H3B N12 0.81 2.07 2.8688(2) 174.2 2_745
O12 H12B O8 0.82 1.99 2.7991(2) 168.4 3_666
O7 H7A O8 0.82 1.99 2.8082(2) 175.8 .
O7 H7B O11 0.83 1.98 2.8071(2) 176.4 2_655
O9 H9A N2 0.82 2.12 2.9265(2) 169.0 2_655
O12 H12A O10 0.82 2.01 2.7843(2) 155.6 .
O5 H5B O10 0.81 2.03 2.8108(2) 161.5 2_645
O9 H9B O1 0.80 1.98 2.7752(2) 170.6 2_755
O2 H2B N11 0.84 2.50 3.0352(3) 122.4 2_745
